data_4020639
loop_
_publ_author_name
'Peruncheralathan, S.'
'Yadav, A. K.'
'Ila, H.'
'Junjappa, H.'

_publ_section_title
;
 Highly Regioselective Synthesis of
 1-Aryl-3 (or 5)-alkyl/aryl-5 (or 3)-(N-cycloamino)pyrazoles
;
_journal_coden_ASTM JOCEAH
_journal_issue 23
_journal_name_full 'Journal of Organic Chemistry'
_journal_page_first 9644
_journal_page_last 9647
_journal_paper_doi 10.1021/jo051478u
_journal_volume 70
_journal_year 2005
_chemical_formula_sum 'C21 H23 N3 O'
_chemical_formula_weight 333.42
_space_group_IT_number 19
_symmetry_cell_setting orthorhombic
_symmetry_space_group_name_Hall 'P 2ac 2ab'
_symmetry_space_group_name_H-M 'P 21 21 21'
_cell_angle_alpha 90.00
_cell_angle_beta 90.00
_cell_angle_gamma 90.00
_cell_formula_units_Z 4
_cell_length_a 6.0884(6)
_cell_length_b 10.5868(10)
_cell_length_c 26.996(3)
_cell_measurement_temperature 100(2)
_cell_volume 1740.1(3)
_diffrn_ambient_temperature 100(2)
_exptl_crystal_density_diffrn 1.273
_cod_depositor_comments
;
The following automatic conversions were performed:
'_symmetry_cell_setting' value 'Orthorhombic' changed to 'orthorhombic'
according to '/home/saulius/struct/CIF-dictionaries/cif_core.dic'
dictionary named 'cif_core.dic' version 2.4.1 from 2010-06-29.

Automatic conversion script
Id: cif_fix_enum 1527 2010-12-29 10:47:43Z saulius 
;
_cod_database_code 4020639

loop_
_symmetry_equiv_pos_as_xyz
'x, y, z'
'-x+1/2, -y, z+1/2'
'-x, y+1/2, -z+1/2'
'x+1/2, -y+1/2, -z'

loop_
_atom_site_label
_atom_site_type_symbol
_atom_site_fract_x
_atom_site_fract_y
_atom_site_fract_z
_atom_site_U_iso_or_equiv
_atom_site_adp_type
_atom_site_occupancy
_atom_site_symmetry_multiplicity
_atom_site_calc_flag
_atom_site_refinement_flags
_atom_site_disorder_assembly
_atom_site_disorder_group
O1 O 0.5163(2) 1.08910(14) 1.00728(5) 0.0207(3) Uani 1 1 d . . .
C18 C 0.5067(4) 0.97823(19) 0.98126(7) 0.0172(4) Uani 1 1 d . . .
N3 N 0.3718(3) 0.32688(16) 0.85782(6) 0.0185(4) Uani 1 1 d . . .
C3 C 0.5138(3) 0.64327(19) 0.89272(7) 0.0165(4) Uani 1 1 d . . .
C16 C 0.7019(3) 0.83943(19) 0.92598(7) 0.0165(4) Uani 1 1 d . . .
H3 H 0.8330 0.8183 0.9088 0.020 Uiso 1 1 calc R . .
N1 N 0.6372(3) 0.61792(15) 0.85169(6) 0.0176(4) Uani 1 1 d . . .
C8 C 0.8532(3) 0.8847(2) 0.77723(7) 0.0193(5) Uani 1 1 d . . .
H4 H 0.8079 0.9654 0.7658 0.023 Uiso 1 1 calc R . .
C17 C 0.6952(3) 0.94719(19) 0.95474(7) 0.0169(4) Uani 1 1 d . . .
H5 H 0.8203 1.0006 0.9564 0.020 Uiso 1 1 calc R . .
C1 C 0.4551(3) 0.44852(19) 0.86494(7) 0.0163(4) Uani 1 1 d . . .
C19 C 0.3256(3) 0.8994(2) 0.97948(7) 0.0182(4) Uani 1 1 d . . .
H7 H 0.1983 0.9181 0.9985 0.022 Uiso 1 1 calc R . .
N2 N 0.6031(3) 0.49686(16) 0.83427(6) 0.0180(4) Uani 1 1 d . . .
C15 C 0.5173(3) 0.76060(19) 0.92187(7) 0.0165(4) Uani 1 1 d . . .
C9 C 0.7123(3) 0.81350(19) 0.80623(7) 0.0180(4) Uani 1 1 d . . .
H9 H 0.5703 0.8444 0.8143 0.022 Uiso 1 1 calc R . .
C2 C 0.3951(3) 0.53535(19) 0.90221(7) 0.0170(4) Uani 1 1 d . . .
H10 H 0.2938 0.5220 0.9284 0.020 Uiso 1 1 calc R . .
C20 C 0.3320(3) 0.79231(19) 0.94953(7) 0.0173(4) Uani 1 1 d . . .
H11 H 0.2063 0.7393 0.9479 0.021 Uiso 1 1 calc R . .
C11 C 0.1715(4) 0.1448(2) 0.89034(8) 0.0225(5) Uani 1 1 d . . .
H12A H 0.0311 0.1742 0.8759 0.027 Uiso 1 1 calc R . .
H12B H 0.1380 0.0974 0.9210 0.027 Uiso 1 1 calc R . .
C10 C 0.3153(4) 0.2577(2) 0.90253(8) 0.0240(5) Uani 1 1 d . . .
H13A H 0.2365 0.3143 0.9257 0.029 Uiso 1 1 calc R . .
H13B H 0.4513 0.2284 0.9191 0.029 Uiso 1 1 calc R . .
C4 C 0.7814(3) 0.6964(2) 0.82340(7) 0.0169(4) Uani 1 1 d . . .
C7 C 1.0593(3) 0.8395(2) 0.76472(8) 0.0209(5) Uani 1 1 d . . .
H15 H 1.1538 0.8883 0.7443 0.025 Uiso 1 1 calc R . .
C5 C 0.9893(3) 0.6508(2) 0.81183(7) 0.0187(4) Uani 1 1 d . . .
H16 H 1.0367 0.5712 0.8241 0.022 Uiso 1 1 calc R . .
C14 C 0.4872(4) 0.24970(18) 0.82099(7) 0.0189(4) Uani 1 1 d . . .
H17A H 0.6314 0.2232 0.8344 0.023 Uiso 1 1 calc R . .
H17B H 0.5135 0.3003 0.7907 0.023 Uiso 1 1 calc R . .
C12 C 0.2883(4) 0.0587(2) 0.85377(8) 0.0232(5) Uani 1 1 d . . .
H18A H 0.4217 0.0229 0.8693 0.028 Uiso 1 1 calc R . .
H18B H 0.1904 -0.0121 0.8445 0.028 Uiso 1 1 calc R . .
C13 C 0.3512(4) 0.1329(2) 0.80791(8) 0.0238(5) Uani 1 1 d . . .
H19A H 0.2164 0.1594 0.7902 0.029 Uiso 1 1 calc R . .
H19B H 0.4370 0.0780 0.7854 0.029 Uiso 1 1 calc R . .
C6 C 1.1268(3) 0.7230(2) 0.78220(7) 0.0210(5) Uani 1 1 d . . .
H20 H 1.2686 0.6922 0.7738 0.025 Uiso 1 1 calc R . .
C21 C 0.3265(4) 1.1242(2) 1.03498(8) 0.0291(6) Uani 1 1 d . . .
H21A H 0.1995 1.1294 1.0128 0.044 Uiso 1 1 calc R . .
H21B H 0.3511 1.2066 1.0506 0.044 Uiso 1 1 calc R . .
H21C H 0.2985 1.0608 1.0606 0.044 Uiso 1 1 calc R . .

loop_
_atom_site_aniso_label
_atom_site_aniso_U_11
_atom_site_aniso_U_22
_atom_site_aniso_U_33
_atom_site_aniso_U_23
_atom_site_aniso_U_13
_atom_site_aniso_U_12
O1 0.0200(8) 0.0199(8) 0.0223(8) -0.0058(6) 0.0030(6) -0.0024(6)
C18 0.0213(11) 0.0187(11) 0.0117(9) 0.0013(8) -0.0042(8) 0.0015(9)
N3 0.0238(9) 0.0147(9) 0.0170(9) -0.0012(7) 0.0043(7) -0.0005(7)
C3 0.0156(10) 0.0179(10) 0.0159(10) 0.0022(8) -0.0018(8) 0.0040(9)
C16 0.0149(10) 0.0210(11) 0.0137(9) 0.0030(8) 0.0014(8) 0.0013(9)
N1 0.0207(9) 0.0153(9) 0.0168(9) 0.0002(7) 0.0021(7) -0.0018(7)
C8 0.0271(12) 0.0128(10) 0.0180(10) -0.0012(8) 0.0004(9) -0.0036(9)
C17 0.0157(10) 0.0202(11) 0.0150(10) 0.0028(8) -0.0022(8) -0.0048(9)
C1 0.0152(10) 0.0163(10) 0.0175(10) 0.0032(8) -0.0015(8) 0.0014(8)
C19 0.0169(11) 0.0200(11) 0.0177(10) 0.0004(8) 0.0027(9) 0.0006(9)
N2 0.0212(9) 0.0126(9) 0.0202(9) 0.0005(7) 0.0032(7) -0.0007(7)
C15 0.0187(10) 0.0175(10) 0.0133(9) 0.0027(8) -0.0011(8) 0.0016(9)
C9 0.0196(10) 0.0174(11) 0.0169(10) -0.0024(8) 0.0016(9) -0.0002(8)
C2 0.0167(10) 0.0184(11) 0.0159(10) 0.0017(8) 0.0017(8) 0.0023(8)
C20 0.0135(10) 0.0171(11) 0.0213(11) 0.0044(8) 0.0000(9) -0.0020(8)
C11 0.0223(11) 0.0199(11) 0.0251(11) 0.0018(9) 0.0053(9) -0.0046(10)
C10 0.0296(12) 0.0229(12) 0.0195(11) -0.0013(9) 0.0043(10) -0.0027(10)
C4 0.0192(10) 0.0198(11) 0.0116(9) -0.0022(8) 0.0020(8) -0.0033(9)
C7 0.0219(11) 0.0196(11) 0.0212(11) -0.0039(9) 0.0034(9) -0.0090(9)
C5 0.0206(10) 0.0173(10) 0.0183(10) -0.0017(8) -0.0015(9) 0.0006(9)
C14 0.0217(11) 0.0181(11) 0.0168(10) -0.0009(8) 0.0033(9) 0.0008(9)
C12 0.0276(12) 0.0195(11) 0.0224(11) -0.0020(9) -0.0035(10) -0.0048(9)
C13 0.0265(11) 0.0240(12) 0.0210(11) -0.0050(9) -0.0014(10) -0.0010(9)
C6 0.0181(10) 0.0253(12) 0.0195(11) -0.0077(9) 0.0017(9) -0.0037(9)
C21 0.0253(13) 0.0301(13) 0.0320(13) -0.0145(10) 0.0044(11) -0.0033(11)

loop_
_geom_bond_atom_site_label_1
_geom_bond_atom_site_label_2
_geom_bond_distance
_geom_bond_site_symmetry_2
_geom_bond_publ_flag
O1 C18 1.369(2) . ?
O1 C21 1.426(3) . ?
C18 C19 1.384(3) . ?
C18 C17 1.392(3) . ?
N3 C1 1.397(3) . ?
N3 C10 1.453(3) . ?
N3 C14 1.466(2) . ?
C3 N1 1.365(2) . ?
C3 C2 1.376(3) . ?
C3 C15 1.471(3) . ?
C16 C17 1.381(3) . ?
C16 C15 1.405(3) . ?
N1 N2 1.381(2) . ?
N1 C4 1.429(3) . ?
C8 C9 1.384(3) . ?
C8 C7 1.385(3) . ?
C1 N2 1.326(2) . ?
C1 C2 1.411(3) . ?
C19 C20 1.393(3) . ?
C15 C20 1.394(3) . ?
C9 C4 1.389(3) . ?
C11 C10 1.518(3) . ?
C11 C12 1.520(3) . ?
C4 C5 1.390(3) . ?
C7 C6 1.383(3) . ?
C5 C6 1.388(3) . ?
C14 C13 1.530(3) . ?
C12 C13 1.516(3) . ?

loop_
_cod_related_entry_id
_cod_related_entry_database
_cod_related_entry_code
1 ChemSpider 9806102
